data_7103755
loop_
_publ_author_name
'Jason Love'
'Alexander J. Blake'
'Peter B. Hitchcock'
'Andrew Novak'
'Stuart D. Reid'
'Claire Wilson'

_publ_section_title
;
The syntheses and structures of Group 1 expanded
dipyrrolides: the formation of a 12-rung amidolithium circular ladder
;
_journal_name_full 'Chemical communications (Cambridge, England)'
_journal_paper_doi 10.1039/b303611a
_journal_year 2003
_chemical_formula_sum 'C39 H50 K2 N4 O2'
_chemical_formula_weight 685.03
_chemical_name_systematic
;
?
;
_space_group_IT_number 4
_symmetry_cell_setting monoclinic
_symmetry_space_group_name_Hall 'P 2yb'
_symmetry_space_group_name_H-M 'P 1 21 1'
_atom_sites_solution_hydrogens geom
_atom_sites_solution_primary direct
_atom_sites_solution_secondary 'difference Fourier'
_audit_creation_method SHELXL-97
_cell_angle_alpha 90.00
_cell_angle_beta 104.086(3)
_cell_angle_gamma 90.00
_cell_formula_units_Z 2
_cell_length_a 13.773(3)
_cell_length_b 10.194(2)
_cell_length_c 13.787(3)
_cell_measurement_reflns_used 2080
_cell_measurement_temperature 150(2)
_cell_measurement_theta_max 19.8
_cell_measurement_theta_min 2.5
_cell_volume 1877.5(7)
_computing_cell_refinement 'Bruker SAINT version 6.02a (Bruker, 2000)'
_computing_data_collection 'Bruker SMART version 5.624 (Bruker, 2001)'
_computing_data_reduction 'Bruker SAINT; Bruker SHELXTL (Bruker, 1997)'
_computing_publication_material 'SHELXL-97; PLATON (Spek, 2002)'
_computing_structure_refinement 'SHELXL-97 (Sheldrick, 1997)'
_computing_structure_solution 'SHELXS-97 (Sheldrick, 1990)'
_diffrn_ambient_temperature 150(2)
_diffrn_measured_fraction_theta_full 0.964
_diffrn_measured_fraction_theta_max 0.961
_diffrn_measurement_device_type 'Bruker SMART1000 CCD area detector'
_diffrn_measurement_method omega
_diffrn_radiation_monochromator graphite
_diffrn_radiation_source 'fine-focus sealed tube'
_diffrn_radiation_type MoK\a
_diffrn_radiation_wavelength 0.71073
_diffrn_reflns_av_R_equivalents 0.083
_diffrn_reflns_av_sigmaI/netI 0.1274
_diffrn_reflns_limit_h_max 17
_diffrn_reflns_limit_h_min -17
_diffrn_reflns_limit_k_max 13
_diffrn_reflns_limit_k_min -13
_diffrn_reflns_limit_l_max 17
_diffrn_reflns_limit_l_min -16
_diffrn_reflns_number 16994
_diffrn_reflns_theta_full 27.50
_diffrn_reflns_theta_max 27.54
_diffrn_reflns_theta_min 1.87
_diffrn_standards_decay_% 0
_diffrn_standards_number 0
_exptl_absorpt_coefficient_mu 0.290
_exptl_absorpt_correction_T_max 1.00
_exptl_absorpt_correction_T_min 0.741
_exptl_absorpt_correction_type multi-scan
_exptl_absorpt_process_details 'SADABS v2.03'
_exptl_crystal_colour colourless
_exptl_crystal_density_diffrn 1.212
_exptl_crystal_density_method 'not measured'
_exptl_crystal_description needle
_exptl_crystal_F_000 732
_exptl_crystal_size_max 1.01
_exptl_crystal_size_mid 0.08
_exptl_crystal_size_min 0.06
_refine_diff_density_max 0.479
_refine_diff_density_min -0.436
_refine_diff_density_rms 0.065
_refine_ls_abs_structure_details 'Flack H D (1983), Acta Cryst. A39, 876-881'
_refine_ls_abs_structure_Flack -0.02(6)
_refine_ls_extinction_coef 0.0028(12)
_refine_ls_extinction_expression Fc^*^=kFc[1+0.001xFc^2^\l^3^/sin(2\q)]^-1/4^
_refine_ls_extinction_method SHELXL
_refine_ls_goodness_of_fit_ref 1.046
_refine_ls_hydrogen_treatment 'riding model'
_refine_ls_matrix_type full
_refine_ls_number_parameters 403
_refine_ls_number_reflns 7979
_refine_ls_number_restraints 58
_refine_ls_restrained_S_all 1.048
_refine_ls_R_factor_all 0.1148
_refine_ls_R_factor_gt 0.0689
_refine_ls_shift/su_max 0.001
_refine_ls_shift/su_mean 0.000
_refine_ls_structure_factor_coef Fsqd
_refine_ls_weighting_details 'calc w=1/[\s^2^(Fo^2^)+(0.0000P)^2^+1.8587P] where P=(Fo^2^+2Fc^2^)/3'
_refine_ls_weighting_scheme calc
_refine_ls_wR_factor_gt 0.1429
_refine_ls_wR_factor_ref 0.1672
_reflns_number_gt 5443
_reflns_number_total 7990
_reflns_threshold_expression >2sigma(I)
_cod_data_source_file b303611a.txt
_cod_data_source_block dippyr
_cod_depositor_comments
;
The following automatic conversions were performed:
'_symmetry_cell_setting' value 'Monoclinic' changed to 'monoclinic'
according to '/home/saulius/struct/CIF-dictionaries/cif_core.dic'
dictionary named 'cif_core.dic' version 2.4.1 from 2010-06-29.

Automatic conversion script
Id: cif_fix_enum 1527 2010-12-29 10:47:43Z saulius 

The following automatic conversions were performed:

'_atom_sites_solution_primary' value 'direct methods' was changed to
'direct'.

'_atom_sites_solution_hydrogens' value 'geometrically placed' was
changed to 'geom'.

Automatic conversion script
Id: cif_fix_values 6452 2018-10-05 10:23:21Z andrius 
;
_cod_original_sg_symbol_H-M P2(1)
_cod_database_code 7103755

loop_
_symmetry_equiv_pos_as_xyz
'x, y, z'
'-x, y+1/2, -z'

loop_
_atom_site_label
_atom_site_type_symbol
_atom_site_fract_x
_atom_site_fract_y
_atom_site_fract_z
_atom_site_U_iso_or_equiv
_atom_site_adp_type
_atom_site_occupancy
_atom_site_symmetry_multiplicity
_atom_site_calc_flag
_atom_site_refinement_flags
_atom_site_disorder_assembly
_atom_site_disorder_group
K1 K 0.74917(7) -0.10430(11) 0.76640(9) 0.0371(3) Uani 1 1 d . . .
K2 K 0.56732(7) 0.09301(10) 0.52564(8) 0.0299(3) Uani 1 1 d . . .
O2 O 0.9387(3) -0.1877(4) 0.7549(3) 0.0579(11) Uiso 1 1 d D A .
N1 N 0.7905(3) 0.1707(4) 0.8088(3) 0.0333(10) Uani 1 1 d . A .
N2 N 0.5954(3) 0.0568(3) 0.7524(3) 0.0258(9) Uani 1 1 d . A .
N3 N 0.5654(2) -0.1508(3) 0.6019(3) 0.0233(8) Uani 1 1 d . . .
N4 N 0.7207(2) -0.1087(4) 0.5058(3) 0.0297(9) Uani 1 1 d . A .
C1 C 0.7107(3) 0.2432(5) 0.7842(3) 0.0300(11) Uani 1 1 d . . .
H1A H 0.7181 0.3358 0.7896 0.036 Uiso 1 1 calc R A .
C2 C 0.6108(3) 0.1896(5) 0.7488(3) 0.0259(10) Uani 1 1 d . A .
C3 C 0.5217(3) 0.2576(5) 0.7114(4) 0.0294(11) Uani 1 1 d . A .
H3A H 0.5116 0.3545 0.7142 0.035 Uiso 1 1 calc R . .
C4 C 0.4464(3) 0.1612(5) 0.6906(3) 0.0278(10) Uani 1 1 d . A .
H4A H 0.3727 0.1776 0.6772 0.033 Uiso 1 1 calc R . .
C5 C 0.4941(3) 0.0397(5) 0.7158(3) 0.0241(10) Uani 1 1 d . A .
C6 C 0.4494(3) -0.0976(5) 0.7104(3) 0.0229(9) Uani 1 1 d . . .
C7 C 0.5207(3) -0.1952(5) 0.6751(3) 0.0239(10) Uani 1 1 d . . .
C8 C 0.5529(3) -0.3213(5) 0.7059(4) 0.0283(10) Uani 1 1 d . A .
H8A H 0.5272 -0.3778 0.7534 0.034 Uiso 1 1 calc R . .
C9 C 0.6226(3) -0.3580(5) 0.6511(4) 0.0289(11) Uani 1 1 d . A .
H9A H 0.6495 -0.4482 0.6461 0.035 Uiso 1 1 calc R . .
C10 C 0.6291(3) -0.2497(5) 0.5882(3) 0.0256(10) Uani 1 1 d . . .
C11 C 0.7019(3) -0.2257(5) 0.5305(3) 0.0247(10) Uani 1 1 d . A .
H11A H 0.7431 -0.3003 0.5154 0.030 Uiso 1 1 calc R . .
C12 C 0.4388(3) -0.1440(4) 0.8147(3) 0.0243(10) Uani 1 1 d . A .
C13 C 0.4785(3) -0.0720(5) 0.9016(4) 0.0320(12) Uani 1 1 d . . .
H13A H 0.5129 0.0078 0.8974 0.038 Uiso 1 1 calc R A .
C14 C 0.4682(4) -0.1158(6) 0.9944(4) 0.0418(13) Uani 1 1 d . A .
H14A H 0.4958 -0.0658 1.0528 0.050 Uiso 1 1 calc R . .
C15 C 0.4177(4) -0.2322(5) 1.0024(4) 0.0420(14) Uani 1 1 d . . .
H15A H 0.4110 -0.2624 1.0657 0.050 Uiso 1 1 calc R A .
C16 C 0.3779(4) -0.3021(6) 0.9175(4) 0.0412(13) Uani 1 1 d . A .
H16A H 0.3431 -0.3814 0.9219 0.049 Uiso 1 1 calc R . .
C17 C 0.3877(4) -0.2585(5) 0.8240(4) 0.0350(12) Uani 1 1 d . . .
H17A H 0.3588 -0.3084 0.7659 0.042 Uiso 1 1 calc R A .
C18 C 0.3451(3) -0.0954(4) 0.6348(3) 0.0240(9) Uani 1 1 d . A .
C19 C 0.2589(3) -0.0620(5) 0.6665(4) 0.0339(12) Uani 1 1 d . . .
H19A H 0.2642 -0.0427 0.7350 0.041 Uiso 1 1 calc R A .
C20 C 0.1660(3) -0.0570(5) 0.5989(4) 0.0392(13) Uani 1 1 d . A .
H20A H 0.1086 -0.0336 0.6217 0.047 Uiso 1 1 calc R . .
C21 C 0.1558(3) -0.0858(5) 0.4985(4) 0.0369(12) Uani 1 1 d . . .
H21A H 0.0920 -0.0841 0.4527 0.044 Uiso 1 1 calc R A .
C22 C 0.2413(3) -0.1171(5) 0.4667(4) 0.0327(11) Uani 1 1 d . A .
H22A H 0.2362 -0.1365 0.3982 0.039 Uiso 1 1 calc R . .
C23 C 0.3336(3) -0.1202(5) 0.5343(3) 0.0284(10) Uani 1 1 d . . .
H23A H 0.3912 -0.1402 0.5106 0.034 Uiso 1 1 calc R A .
C24 C 0.8908(3) 0.2296(5) 0.8514(4) 0.0405(13) Uani 1 1 d . . .
C25 C 0.8867(4) 0.3718(6) 0.8896(5) 0.0583(17) Uani 1 1 d . A .
H25A H 0.8497 0.3732 0.9420 0.088 Uiso 1 1 calc R . .
H25B H 0.8529 0.4281 0.8340 0.088 Uiso 1 1 calc R . .
H25C H 0.9549 0.4039 0.9170 0.088 Uiso 1 1 calc R . .
C26 C 0.9418(4) 0.1430(6) 0.9384(4) 0.0491(15) Uani 1 1 d . A .
H26A H 0.9052 0.1478 0.9910 0.074 Uiso 1 1 calc R . .
H26B H 1.0107 0.1731 0.9649 0.074 Uiso 1 1 calc R . .
H26C H 0.9423 0.0521 0.9153 0.074 Uiso 1 1 calc R . .
C27 C 0.9485(3) 0.2224(7) 0.7692(4) 0.0557(18) Uani 1 1 d . A .
H27A H 0.9161 0.2794 0.7134 0.084 Uiso 1 1 calc R . .
H27B H 0.9485 0.1318 0.7455 0.084 Uiso 1 1 calc R . .
H27C H 1.0176 0.2515 0.7963 0.084 Uiso 1 1 calc R . .
C28 C 0.7974(3) -0.0828(5) 0.4482(4) 0.0327(12) Uani 1 1 d . . .
C29 C 0.7422(4) -0.0117(7) 0.3542(5) 0.0569(18) Uani 1 1 d . A .
H29A H 0.6940 -0.0716 0.3122 0.085 Uiso 1 1 calc R . .
H29B H 0.7903 0.0184 0.3171 0.085 Uiso 1 1 calc R . .
H29C H 0.7066 0.0640 0.3725 0.085 Uiso 1 1 calc R . .
C30 C 0.8733(4) 0.0109(6) 0.5148(5) 0.0526(16) Uani 1 1 d . A .
H30A H 0.8381 0.0884 0.5310 0.079 Uiso 1 1 calc R . .
H30B H 0.9233 0.0382 0.4791 0.079 Uiso 1 1 calc R . .
H30C H 0.9067 -0.0343 0.5767 0.079 Uiso 1 1 calc R . .
C31 C 0.8531(4) -0.2027(6) 0.4225(5) 0.0466(15) Uani 1 1 d . A .
H31A H 0.8053 -0.2624 0.3798 0.070 Uiso 1 1 calc R . .
H31B H 0.8866 -0.2482 0.4842 0.070 Uiso 1 1 calc R . .
H31C H 0.9030 -0.1745 0.3869 0.070 Uiso 1 1 calc R . .
O1 O 0.7668(5) -0.2306(6) 0.9470(5) 0.057(2) Uiso 0.70 1 d PD A 1
C32 C 0.7717(8) -0.1256(9) 1.0162(7) 0.063(3) Uiso 0.70 1 d PD A 1
H32A H 0.7251 -0.0540 0.9871 0.076 Uiso 0.70 1 calc PR A 1
H32C H 0.8405 -0.0898 1.0375 0.076 Uiso 0.70 1 calc PR A 1
C33 C 0.7411(8) -0.1897(11) 1.1012(8) 0.072(3) Uiso 0.70 1 d PD A 1
H33A H 0.6773 -0.1516 1.1090 0.086 Uiso 0.70 1 calc PR A 1
H33B H 0.7928 -0.1753 1.1641 0.086 Uiso 0.70 1 calc PR A 1
C34 C 0.7284(11) -0.3355(17) 1.0793(8) 0.102(5) Uiso 0.70 1 d PD A 1
H34A H 0.7897 -0.3848 1.1114 0.122 Uiso 0.70 1 calc PR A 1
H34B H 0.6710 -0.3717 1.1021 0.122 Uiso 0.70 1 calc PR A 1
C35 C 0.7094(8) -0.3391(9) 0.9684(7) 0.065(3) Uiso 0.70 1 d PD A 1
H35A H 0.7327 -0.4227 0.9454 0.078 Uiso 0.70 1 calc PR A 1
H35B H 0.6374 -0.3276 0.9364 0.078 Uiso 0.70 1 calc PR A 1
O1' O 0.7994(11) -0.2106(12) 0.9602(10) 0.041(4) Uiso 0.30 1 d PD A 2
C32' C 0.7683(18) -0.1701(19) 1.0470(14) 0.060(6) Uiso 0.30 1 d PD A 2
H32B H 0.7090 -0.1128 1.0244 0.072 Uiso 0.30 1 calc PR A 2
H32D H 0.8223 -0.1150 1.0875 0.072 Uiso 0.30 1 calc PR A 2
C33' C 0.7423(14) -0.271(2) 1.1148(15) 0.043(4) Uiso 0.30 1 d PD A 2
H33C H 0.6731 -0.2600 1.1222 0.052 Uiso 0.30 1 calc PR A 2
H33D H 0.7895 -0.2697 1.1816 0.052 Uiso 0.30 1 calc PR A 2
C34' C 0.7530(14) -0.393(2) 1.0587(12) 0.046(5) Uiso 0.30 1 d PD A 2
H34C H 0.8142 -0.4425 1.0917 0.055 Uiso 0.30 1 calc PR A 2
H34D H 0.6940 -0.4513 1.0519 0.055 Uiso 0.30 1 calc PR A 2
C35' C 0.7602(16) -0.3403(15) 0.9601(12) 0.051(5) Uiso 0.30 1 d PD A 2
H35C H 0.8028 -0.4002 0.9318 0.061 Uiso 0.30 1 calc PR A 2
H35D H 0.6925 -0.3418 0.9145 0.061 Uiso 0.30 1 calc PR A 2
C36 C 0.9246(8) -0.3175(9) 0.7147(12) 0.061(4) Uiso 0.50 1 d PD A 1
H36A H 0.8885 -0.3149 0.6432 0.073 Uiso 0.50 1 calc PR A 1
H36B H 0.8852 -0.3709 0.7514 0.073 Uiso 0.50 1 calc PR A 1
C37 C 1.0249(7) -0.3737(13) 0.7262(12) 0.077(5) Uiso 0.50 1 d PD A 1
H37A H 1.0385 -0.3880 0.6597 0.093 Uiso 0.50 1 calc PR A 1
H37B H 1.0295 -0.4592 0.7610 0.093 Uiso 0.50 1 calc PR A 1
C36' C 0.9275(7) -0.3245(7) 0.7631(11) 0.048(3) Uiso 0.50 1 d PD A 2
H36C H 0.8762 -0.3571 0.7047 0.058 Uiso 0.50 1 calc PR A 2
H36D H 0.9047 -0.3446 0.8243 0.058 Uiso 0.50 1 calc PR A 2
C37' C 1.0253(5) -0.3916(8) 0.7678(8) 0.024(2) Uiso 0.50 1 d PD A 2
H37C H 1.0245 -0.4374 0.7043 0.029 Uiso 0.50 1 calc PR A 2
H37D H 1.0411 -0.4557 0.8234 0.029 Uiso 0.50 1 calc PR A 2
C38 C 1.0991(4) -0.2803(5) 0.7854(5) 0.0587(16) Uiso 1 1 d D . .
H38A H 1.1487 -0.2544 0.7476 0.070 Uiso 1 1 calc R A 1
H38B H 1.1351 -0.3207 0.8494 0.070 Uiso 1 1 calc R A 1
C39 C 1.0403(4) -0.1641(6) 0.8041(5) 0.0522(15) Uiso 1 1 d D A .
H39A H 1.0474 -0.1523 0.8767 0.063 Uiso 1 1 calc R . .
H39B H 1.0646 -0.0837 0.7773 0.063 Uiso 1 1 calc R . .

loop_
_atom_site_aniso_label
_atom_site_aniso_U_11
_atom_site_aniso_U_22
_atom_site_aniso_U_33
_atom_site_aniso_U_23
_atom_site_aniso_U_13
_atom_site_aniso_U_12
K1 0.0252(5) 0.0346(6) 0.0478(7) -0.0039(6) 0.0019(5) 0.0024(5)
K2 0.0280(5) 0.0306(5) 0.0333(6) 0.0047(5) 0.0115(4) 0.0028(4)
N1 0.024(2) 0.036(2) 0.038(3) -0.004(2) 0.0043(18) -0.0081(17)
N2 0.0235(18) 0.025(2) 0.028(2) -0.0018(16) 0.0045(16) -0.0021(15)
N3 0.0198(17) 0.026(2) 0.027(2) 0.0026(16) 0.0115(16) 0.0000(15)
N4 0.0247(18) 0.032(2) 0.036(2) 0.001(2) 0.0132(17) 0.0000(18)
C1 0.033(2) 0.032(3) 0.026(3) 0.001(2) 0.010(2) -0.010(2)
C2 0.029(2) 0.030(3) 0.022(3) -0.003(2) 0.012(2) -0.0058(19)
C3 0.033(2) 0.025(2) 0.030(3) 0.005(2) 0.009(2) 0.003(2)
C4 0.025(2) 0.030(3) 0.030(3) 0.002(2) 0.009(2) -0.0007(19)
C5 0.019(2) 0.030(2) 0.025(3) 0.0006(19) 0.0082(19) -0.0007(18)
C6 0.0201(19) 0.024(2) 0.025(2) 0.003(2) 0.0063(17) 0.0025(19)
C7 0.016(2) 0.033(3) 0.022(3) -0.002(2) 0.0033(18) -0.0071(18)
C8 0.030(2) 0.027(3) 0.030(3) 0.001(2) 0.012(2) -0.0019(19)
C9 0.027(2) 0.023(2) 0.036(3) -0.003(2) 0.007(2) 0.0018(19)
C10 0.019(2) 0.030(3) 0.029(3) -0.002(2) 0.0067(19) 0.0008(18)
C11 0.022(2) 0.026(3) 0.025(3) -0.002(2) 0.0059(19) 0.0041(18)
C12 0.0173(19) 0.030(3) 0.027(3) 0.0003(19) 0.0080(18) 0.0037(17)
C13 0.034(2) 0.039(3) 0.026(3) -0.002(2) 0.012(2) -0.005(2)
C14 0.045(3) 0.050(3) 0.030(3) 0.008(3) 0.009(2) 0.008(3)
C15 0.058(3) 0.045(3) 0.028(3) 0.013(3) 0.021(3) 0.011(3)
C16 0.041(3) 0.039(3) 0.049(4) 0.008(3) 0.023(3) -0.005(2)
C17 0.036(3) 0.033(3) 0.038(3) 0.001(2) 0.012(2) -0.005(2)
C18 0.025(2) 0.023(2) 0.024(3) -0.002(2) 0.0055(18) -0.0048(19)
C19 0.028(2) 0.041(3) 0.036(3) -0.004(2) 0.013(2) -0.003(2)
C20 0.022(2) 0.055(4) 0.042(3) -0.003(3) 0.009(2) -0.002(2)
C21 0.020(2) 0.045(3) 0.042(3) 0.000(3) 0.000(2) -0.002(2)
C22 0.033(2) 0.034(3) 0.031(3) 0.000(2) 0.008(2) -0.003(2)
C23 0.030(2) 0.028(3) 0.029(3) 0.000(2) 0.009(2) 0.000(2)
C24 0.029(2) 0.042(3) 0.045(4) 0.002(3) -0.002(2) -0.013(2)
C25 0.042(3) 0.045(4) 0.075(5) -0.007(3) -0.011(3) -0.011(3)
C26 0.044(3) 0.062(4) 0.033(3) 0.008(3) -0.006(3) -0.011(3)
C27 0.022(2) 0.093(5) 0.048(4) 0.011(3) 0.001(2) -0.020(3)
C28 0.025(2) 0.038(3) 0.039(3) 0.001(2) 0.015(2) 0.001(2)
C29 0.042(3) 0.076(5) 0.059(4) 0.033(4) 0.025(3) 0.007(3)
C30 0.038(3) 0.049(4) 0.079(5) -0.015(3) 0.029(3) -0.015(3)
C31 0.035(3) 0.054(4) 0.061(4) -0.002(3) 0.030(3) -0.002(2)

loop_
_atom_type_symbol
_atom_type_description
_atom_type_scat_dispersion_real
_atom_type_scat_dispersion_imag
_atom_type_scat_source
C C 0.0033 0.0016 'International Tables Vol C Tables 4.2.6.8 and 6.1.1.4'
H H 0.0000 0.0000 'International Tables Vol C Tables 4.2.6.8 and 6.1.1.4'
N N 0.0061 0.0033 'International Tables Vol C Tables 4.2.6.8 and 6.1.1.4'
O O 0.0106 0.0060 'International Tables Vol C Tables 4.2.6.8 and 6.1.1.4'
K K 0.2009 0.2494 'International Tables Vol C Tables 4.2.6.8 and 6.1.1.4'

loop_
_geom_angle_atom_site_label_1
_geom_angle_atom_site_label_2
_geom_angle_atom_site_label_3
_geom_angle
_geom_angle_site_symmetry_1
_geom_angle_site_symmetry_3
_geom_angle_publ_flag
N2 K1 O1 104.38(17) . . ?
N2 K1 O2 158.18(13) . . ?
O1 K1 O2 91.76(17) . . ?
N2 K1 O1' 108.4(3) . . ?
O1 K1 O1' 10.0(3) . . ?
O2 K1 O1' 85.4(3) . . ?
N2 K1 N1 61.87(11) . . ?
O1 K1 N1 107.46(16) . . ?
O2 K1 N1 99.58(12) . . ?
O1' K1 N1 101.0(3) . . ?
N2 K1 N3 61.95(10) . . ?
O1 K1 N3 118.78(17) . . ?
O2 K1 N3 122.63(12) . . ?
O1' K1 N3 128.7(3) . . ?
N1 K1 N3 113.25(11) . . ?
N2 K1 C10 88.57(12) . . ?
O1 K1 C10 114.71(17) . . ?
O2 K1 C10 98.05(12) . . ?
O1' K1 C10 123.2(3) . . ?
N1 K1 C10 133.42(13) . . ?
N3 K1 C10 26.62(10) . . ?
N2 K1 C7 57.53(11) . . ?
O1 K1 C7 94.66(17) . . ?
O2 K1 C7 136.74(12) . . ?
O1' K1 C7 104.5(3) . . ?
N1 K1 C7 118.84(11) . . ?
N3 K1 C7 25.27(10) . . ?
C10 K1 C7 41.20(11) . . ?
N2 K1 C9 97.54(11) . . ?
O1 K1 C9 89.36(17) . . ?
O2 K1 C9 97.22(12) . . ?
O1' K1 C9 97.7(3) . . ?
N1 K1 C9 155.71(12) . . ?
N3 K1 C9 42.46(10) . . ?
C10 K1 C9 25.46(12) . . ?
C7 K1 C9 40.28(11) . . ?
N2 K1 C11 101.10(11) . . ?
O1 K1 C11 130.44(16) . . ?
O2 K1 C11 78.35(11) . . ?
O1' K1 C11 135.8(3) . . ?
N1 K1 C11 122.02(12) . . ?
N3 K1 C11 44.51(9) . . ?
C10 K1 C11 25.17(10) . . ?
C7 K1 C11 65.15(11) . . ?
C9 K1 C11 45.33(11) . . ?
N2 K1 C8 79.25(11) . . ?
O1 K1 C8 79.05(17) . . ?
O2 K1 C8 118.84(12) . . ?
O1' K1 C8 88.8(3) . . ?
N1 K1 C8 141.07(11) . . ?
N3 K1 C8 40.93(11) . . ?
C10 K1 C8 40.36(12) . . ?
C7 K1 C8 23.86(11) . . ?
C9 K1 C8 24.03(11) . . ?
C11 K1 C8 64.91(11) . . ?
N2 K1 C2 19.90(11) . . ?
O1 K1 C2 112.70(16) . . ?
O2 K1 C2 138.88(12) . . ?
O1' K1 C2 113.4(3) . . ?
N1 K1 C2 42.86(10) . . ?
N3 K1 C2 74.89(10) . . ?
C10 K1 C2 100.52(12) . . ?
C7 K1 C2 75.98(11) . . ?
C9 K1 C2 114.77(11) . . ?
C11 K1 C2 105.63(11) . . ?
C8 K1 C2 98.64(11) . . ?
N3 K2 N4 58.66(10) . . ?
N3 K2 N2 60.32(10) . . ?
N4 K2 N2 95.32(10) . . ?
N3 K2 C5 57.97(11) . . ?
N4 K2 C5 109.85(12) . . ?
N2 K2 C5 25.81(10) . . ?
N3 K2 C2 85.69(12) . . ?
N4 K2 C2 109.38(12) . . ?
N2 K2 C2 25.46(11) . . ?
C5 K2 C2 41.08(12) . . ?
N3 K2 C9 111.22(12) . 2_656 ?
N4 K2 C9 120.49(12) . 2_656 ?
N2 K2 C9 132.85(11) . 2_656 ?
C5 K2 C9 107.71(12) . 2_656 ?
C2 K2 C9 129.16(12) . 2_656 ?
N3 K2 C4 82.38(11) . . ?
N4 K2 C4 135.28(12) . . ?
N2 K2 C4 42.59(11) . . ?
C5 K2 C4 25.75(11) . . ?
C2 K2 C4 41.10(11) . . ?
C9 K2 C4 92.14(12) 2_656 . ?
N3 K2 C10 124.29(11) . 2_656 ?
N4 K2 C10 145.56(12) . 2_656 ?
N2 K2 C10 116.08(10) . 2_656 ?
C5 K2 C10 95.33(11) . 2_656 ?
C2 K2 C10 105.04(12) . 2_656 ?
C9 K2 C10 25.78(12) 2_656 2_656 ?
C4 K2 C10 73.54(12) . 2_656 ?
N3 K2 C3 98.40(12) . . ?
N4 K2 C3 134.39(11) . . ?
N2 K2 C3 42.40(11) . . ?
C5 K2 C3 41.69(12) . . ?
C2 K2 C3 25.13(11) . . ?
C9 K2 C3 104.15(12) 2_656 . ?
C4 K2 C3 25.17(11) . . ?
C10 K2 C3 79.98(12) 2_656 . ?
N3 K2 C8 124.33(12) . 2_656 ?
N4 K2 C8 106.75(11) . 2_656 ?
N2 K2 C8 156.09(10) . 2_656 ?
C5 K2 C8 132.24(11) . 2_656 ?
C2 K2 C8 141.83(12) . 2_656 ?
C9 K2 C8 24.89(11) 2_656 2_656 ?
C4 K2 C8 113.55(12) . 2_656 ?
C10 K2 C8 40.31(11) 2_656 2_656 ?
C3 K2 C8 118.25(12) . 2_656 ?
N3 K2 C23 157.66(11) . 2_656 ?
N4 K2 C23 103.45(11) . 2_656 ?
N2 K2 C23 112.96(11) . 2_656 ?
C5 K2 C23 126.22(12) . 2_656 ?
C2 K2 C23 88.65(12) . 2_656 ?
C9 K2 C23 89.01(12) 2_656 2_656 ?
C4 K2 C23 107.07(12) . 2_656 ?
C10 K2 C23 78.05(11) 2_656 2_656 ?
C3 K2 C23 85.07(12) . 2_656 ?
C8 K2 C23 71.25(11) 2_656 2_656 ?
N3 K2 N3 148.03(6) . 2_656 ?
N4 K2 N3 140.80(10) . 2_656 ?
N2 K2 N3 122.23(9) . 2_656 ?
C5 K2 N3 109.14(10) . 2_656 ?
C2 K2 N3 102.39(11) . 2_656 ?
C9 K2 N3 40.70(10) 2_656 2_656 ?
C4 K2 N3 83.92(10) . 2_656 ?
C10 K2 N3 23.76(9) 2_656 2_656 ?
C3 K2 N3 80.17(10) . 2_656 ?
C8 K2 N3 39.55(10) 2_656 2_656 ?
C23 K2 N3 54.29(10) 2_656 2_656 ?
C36' O2 C39 104.2(6) . . ?
C36' O2 C36 27.0(7) . . ?
C39 O2 C36 111.6(6) . . ?
C36' O2 K1 100.0(4) . . ?
C39 O2 K1 138.6(3) . . ?
C36 O2 K1 105.3(5) . . ?
C1 N1 C24 121.2(4) . . ?
C1 N1 K1 112.7(3) . . ?
C24 N1 K1 126.0(3) . . ?
C2 N2 C5 105.3(4) . . ?
C2 N2 K1 119.0(3) . . ?
C5 N2 K1 132.1(3) . . ?
C2 N2 K2 80.0(3) . . ?
C5 N2 K2 77.2(2) . . ?
K1 N2 K2 92.82(11) . . ?
C7 N3 C10 105.8(4) . . ?
C7 N3 K2 129.4(3) . . ?
C10 N3 K2 123.6(3) . . ?
C7 N3 K1 86.7(2) . . ?
C10 N3 K1 76.7(2) . . ?
K2 N3 K1 93.59(11) . . ?
C7 N3 K2 81.2(2) . 2_646 ?
C10 N3 K2 69.5(2) . 2_646 ?
K2 N3 K2 123.87(13) . 2_646 ?
K1 N3 K2 139.23(12) . 2_646 ?
C11 N4 C28 121.4(4) . . ?
C11 N4 K2 114.8(3) . . ?
C28 N4 K2 122.1(3) . . ?
N1 C1 C2 123.1(5) . . ?
N2 C2 C3 111.9(4) . . ?
N2 C2 C1 120.2(4) . . ?
C3 C2 C1 127.9(4) . . ?
N2 C2 K2 74.5(3) . . ?
C3 C2 K2 81.6(3) . . ?
C1 C2 K2 112.8(3) . . ?
N2 C2 K1 41.1(2) . . ?
C3 C2 K1 149.3(3) . . ?
C1 C2 K1 81.1(3) . . ?
K2 C2 K1 76.87(10) . . ?
C2 C3 C4 105.5(4) . . ?
C2 C3 K2 73.3(3) . . ?
C4 C3 K2 75.7(3) . . ?
C5 C4 C3 106.7(4) . . ?
C5 C4 K2 72.1(2) . . ?
C3 C4 K2 79.2(3) . . ?
N2 C5 C4 110.5(4) . . ?
N2 C5 C6 119.7(4) . . ?
C4 C5 C6 129.7(4) . . ?
N2 C5 K2 77.0(2) . . ?
C4 C5 K2 82.2(3) . . ?
C6 C5 K2 109.5(3) . . ?
C5 C6 C12 111.3(4) . . ?
C5 C6 C18 108.4(4) . . ?
C12 C6 C18 110.2(3) . . ?
C5 C6 C7 108.9(3) . . ?
C12 C6 C7 107.7(3) . . ?
C18 C6 C7 110.4(4) . . ?
N3 C7 C8 111.1(4) . . ?
N3 C7 C6 116.5(4) . . ?
C8 C7 C6 132.3(4) . . ?
N3 C7 K1 68.0(2) . . ?
C8 C7 K1 86.5(3) . . ?
C6 C7 K1 108.9(3) . . ?
N3 C7 K2 75.7(2) . 2_646 ?
C8 C7 K2 72.1(3) . 2_646 ?
C6 C7 K2 121.3(2) . 2_646 ?
K1 C7 K2 127.23(13) . 2_646 ?
C7 C8 C9 106.8(4) . . ?
C7 C8 K1 69.7(2) . . ?
C9 C8 K1 72.7(3) . . ?
C8 C9 C10 105.9(4) . . ?
C8 C9 K1 83.3(3) . . ?
C10 C9 K1 65.2(2) . . ?
N3 C10 C9 110.4(4) . . ?
N3 C10 C11 120.1(4) . . ?
C9 C10 C11 128.6(4) . . ?
N3 C10 K1 76.6(2) . . ?
C9 C10 K1 89.3(3) . . ?
C11 C10 K1 92.9(3) . . ?
N3 C10 K2 86.7(2) . 2_646 ?
C9 C10 K2 74.9(2) . 2_646 ?
C11 C10 K2 115.5(3) . 2_646 ?
K1 C10 K2 151.58(15) . 2_646 ?
N4 C11 C10 121.0(4) . . ?
N4 C11 K1 84.9(3) . . ?
C10 C11 K1 62.0(2) . . ?
C17 C12 C13 117.7(4) . . ?
C17 C12 C6 120.4(4) . . ?
C13 C12 C6 121.9(4) . . ?
C14 C13 C12 120.8(5) . . ?
C15 C14 C13 120.6(5) . . ?
C16 C15 C14 118.7(5) . . ?
C15 C16 C17 121.1(5) . . ?
C12 C17 C16 121.1(5) . . ?
C23 C18 C19 117.3(4) . . ?
C23 C18 C6 122.2(4) . . ?
C19 C18 C6 120.5(4) . . ?
C20 C19 C18 120.8(5) . . ?
C19 C20 C21 120.9(4) . . ?
C20 C21 C22 118.4(4) . . ?
C23 C22 C21 120.2(5) . . ?
C18 C23 C22 122.4(4) . . ?
C18 C23 K2 116.4(3) . 2_646 ?
C22 C23 K2 102.3(3) . 2_646 ?
N1 C24 C26 106.5(4) . . ?
N1 C24 C27 106.6(4) . . ?
C26 C24 C27 109.4(5) . . ?
N1 C24 C25 113.8(4) . . ?
C26 C24 C25 109.0(5) . . ?
C27 C24 C25 111.3(5) . . ?
N4 C28 C29 105.5(4) . . ?
N4 C28 C31 116.2(4) . . ?
C29 C28 C31 111.0(5) . . ?
N4 C28 C30 104.9(4) . . ?
C29 C28 C30 109.8(5) . . ?
C31 C28 C30 109.1(4) . . ?
C32 O1 C35 112.4(7) . . ?
C32 O1 K1 103.5(5) . . ?
C35 O1 K1 127.9(6) . . ?
O1 C32 C33 102.8(8) . . ?
C32 C33 C34 108.3(9) . . ?
C35 C34 C33 102.2(10) . . ?
O1 C35 C34 103.0(9) . . ?
C32' O1' C35' 94.5(14) . . ?
C32' O1' K1 129.1(12) . . ?
C35' O1' K1 110.5(10) . . ?
O1' C32' C33' 119.5(16) . . ?
C32' C33' C34' 100.6(14) . . ?
C35' C34' C33' 101.9(16) . . ?
O1' C35' C34' 116.4(15) . . ?
O2 C36 C37 106.5(8) . . ?
C36 C37 C38 108.3(9) . . ?
O2 C36' C37' 109.9(7) . . ?
C36' C37' C38 103.2(6) . . ?
C37 C38 C39 105.8(6) . . ?
C37 C38 C37' 23.2(7) . . ?
C39 C38 C37' 104.6(5) . . ?
O2 C39 C38 107.2(4) . . ?

loop_
_geom_bond_atom_site_label_1
_geom_bond_atom_site_label_2
_geom_bond_distance
_geom_bond_site_symmetry_2
_geom_bond_publ_flag
K1 N2 2.650(4) . ?
K1 O1 2.761(7) . ?
K1 O2 2.786(4) . ?
K1 O1' 2.809(14) . ?
K1 N1 2.892(4) . ?
K1 N3 2.997(4) . ?
K1 C10 2.998(5) . ?
K1 C7 3.227(4) . ?
K1 C9 3.302(5) . ?
K1 C11 3.392(5) . ?
K1 C8 3.436(5) . ?
K1 C2 3.527(5) . ?
K2 N3 2.701(4) . ?
K2 N4 3.008(4) . ?
K2 N2 3.077(4) . ?
K2 C5 3.078(4) . ?
K2 C2 3.145(5) . ?
K2 C9 3.151(5) 2_656 ?
K2 C4 3.205(5) . ?
K2 C10 3.208(4) 2_656 ?
K2 C3 3.249(5) . ?
K2 C8 3.334(5) 2_656 ?
K2 C23 3.412(5) 2_656 ?
K2 N3 3.419(4) 2_656 ?
O2 C36' 1.410(7) . ?
O2 C39 1.419(6) . ?
O2 C36 1.430(8) . ?
N1 C1 1.300(6) . ?
N1 C24 1.489(6) . ?
N2 C2 1.373(6) . ?
N2 C5 1.375(5) . ?
N3 C7 1.380(5) . ?
N3 C10 1.380(5) . ?
N3 K2 3.419(4) 2_646 ?
N4 C11 1.284(6) . ?
N4 C28 1.492(5) . ?
C1 C2 1.450(6) . ?
C2 C3 1.394(6) . ?
C3 C4 1.407(6) . ?
C4 C5 1.406(6) . ?
C5 C6 1.523(6) . ?
C6 C12 1.554(6) . ?
C6 C18 1.556(6) . ?
C6 C7 1.557(6) . ?
C7 C8 1.392(7) . ?
C7 K2 3.487(5) 2_646 ?
C8 C9 1.409(6) . ?
C9 C10 1.420(6) . ?
C10 C11 1.444(6) . ?
C10 K2 3.208(4) 2_646 ?
C12 C17 1.385(6) . ?
C12 C13 1.398(7) . ?
C13 C14 1.395(7) . ?
C14 C15 1.394(8) . ?
C15 C16 1.366(8) . ?
C16 C17 1.401(7) . ?
C18 C23 1.380(6) . ?
C18 C19 1.403(6) . ?
C19 C20 1.389(7) . ?
C20 C21 1.389(7) . ?
C21 C22 1.390(6) . ?
C22 C23 1.381(6) . ?
C23 K2 3.412(5) 2_646 ?
C24 C26 1.516(7) . ?
C24 C27 1.536(8) . ?
C24 C25 1.548(8) . ?
C28 C29 1.518(8) . ?
C28 C31 1.530(7) . ?
C28 C30 1.543(7) . ?
O1 C32 1.425(7) . ?
O1 C35 1.431(7) . ?
C32 C33 1.490(8) . ?
C33 C34 1.518(19) . ?
C34 C35 1.488(8) . ?
O1' C32' 1.427(8) . ?
O1' C35' 1.428(8) . ?
C32' C33' 1.492(9) . ?
C33' C34' 1.49(3) . ?
C34' C35' 1.490(8) . ?
C36 C37 1.468(8) . ?
C37 C38 1.487(8) . ?
C36' C37' 1.499(7) . ?
C37' C38 1.503(7) . ?
C38 C39 1.493(6) . ?
